data_4109090
loop_
_publ_author_name
'Suzanne Burling'
'Belinda M. Paine'
'Devendrababu Nama'
'Victoria S. Brown'
'Mary F. Mahon'
'Timothy J. Prior'
'Paul S. Pregosin'
'Michael K. Whittlesey'
'Jonathan M. J. Williams'

_publ_section_title
;
 CH Activation Reactions of Ruthenium N-Heterocyclic Carbene Complexes:
 Application in a Catalytic Tandem Reaction Involving CC Bond Formation
 from Alcohols
;
_journal_name_full 'Journal of the American Chemical Society'
_journal_page_first 1987
_journal_page_last 1995
_journal_paper_doi 10.1021/ja065790c
_journal_volume 129
_journal_year 2007
_chemical_formula_sum 'C46 H46 N2 O P2 Ru'
_chemical_formula_weight 805.86
_chemical_name_systematic
; 
 ? 
;
_space_group_IT_number 14
_symmetry_cell_setting monoclinic
_symmetry_space_group_name_Hall '-P 2ybc'
_symmetry_space_group_name_H-M 'P 1 21/c 1'
_atom_sites_solution_hydrogens geom
_atom_sites_solution_primary direct
_atom_sites_solution_secondary difmap
_audit_creation_method SHELXL-97
_cell_angle_alpha 90.00
_cell_angle_beta 101.171(3)
_cell_angle_gamma 90.00
_cell_formula_units_Z 4
_cell_length_a 9.7268(17)
_cell_length_b 16.328(3)
_cell_length_c 24.538(5)
_cell_measurement_reflns_used 2286
_cell_measurement_temperature 150(2)
_cell_measurement_theta_max 25.825
_cell_measurement_theta_min 3.838
_cell_volume 3823.3(12)
_computing_cell_refinement 'local programs'
_computing_data_collection 'Bruker SMART'
_computing_data_reduction 'Bruker SAINT'
_computing_molecular_graphics 'ORTEX (P.McArdle, 1995)'
_computing_publication_material 'SHELXL-97/2 (Sheldrick,1997)'
_computing_structure_refinement 'Bruker SHELXTL'
_computing_structure_solution 'Bruker SHELXTL'
_diffrn_ambient_temperature 150(2)
_diffrn_measured_fraction_theta_full 0.994
_diffrn_measured_fraction_theta_max 0.994
_diffrn_measurement_device_type 'Bruker APEXII diffractometer'
_diffrn_measurement_method '\w rotation with narrow frames'
_diffrn_radiation_monochromator 'Silicon 111'
_diffrn_radiation_source 'Daresbury SRS station 16.2 SMX'
_diffrn_radiation_type Synchrotron
_diffrn_radiation_wavelength 0.8460
_diffrn_reflns_av_R_equivalents 0.0671
_diffrn_reflns_av_sigmaI/netI 0.0855
_diffrn_reflns_limit_h_max 10
_diffrn_reflns_limit_h_min -10
_diffrn_reflns_limit_k_max 16
_diffrn_reflns_limit_k_min -17
_diffrn_reflns_limit_l_max 21
_diffrn_reflns_limit_l_min -26
_diffrn_reflns_number 14542
_diffrn_reflns_theta_full 27.50
_diffrn_reflns_theta_max 27.50
_diffrn_reflns_theta_min 4.24
_exptl_absorpt_coefficient_mu 0.532
_exptl_absorpt_correction_T_max 0.979
_exptl_absorpt_correction_T_min 0.984
_exptl_absorpt_correction_type multi-scan
_exptl_crystal_density_diffrn 1.400
_exptl_crystal_description block
_exptl_crystal_F_000 1672
_exptl_crystal_size_max 0.04
_exptl_crystal_size_mid 0.03
_exptl_crystal_size_min 0.03
_refine_diff_density_max 1.465
_refine_diff_density_min -1.314
_refine_diff_density_rms 0.112
_refine_ls_extinction_method none
_refine_ls_goodness_of_fit_ref 1.068
_refine_ls_hydrogen_treatment mixed
_refine_ls_matrix_type full
_refine_ls_number_parameters 506
_refine_ls_number_reflns 5277
_refine_ls_number_restraints 18
_refine_ls_restrained_S_all 1.066
_refine_ls_R_factor_all 0.0930
_refine_ls_R_factor_gt 0.0684
_refine_ls_shift/su_max 0.000
_refine_ls_shift/su_mean 0.000
_refine_ls_structure_factor_coef Fsqd
_refine_ls_weighting_details 'calc w=1/[\s^2^(Fo^2^)+(0.0837P)^2^+16.3210P] where P=(Fo^2^+2Fc^2^)/3'
_refine_ls_weighting_scheme calc
_refine_ls_wR_factor_gt 0.1638
_refine_ls_wR_factor_ref 0.1826
_reflns_number_gt 4026
_reflns_number_total 5277
_reflns_threshold_expression >2sigma(I)
_cod_data_source_file ja065790csi20060809_011830.cif
_cod_data_source_block c:\x-ray\daresb~1\44098_~1\bath157\bath157
_cod_original_cell_volume 3823.2(12)
_cod_database_code 4109090

loop_
_symmetry_equiv_pos_as_xyz
'x, y, z'
'-x, y+1/2, -z+1/2'
'-x, -y, -z'
'x, -y-1/2, z-1/2'

loop_
_atom_site_label
_atom_site_type_symbol
_atom_site_fract_x
_atom_site_fract_y
_atom_site_fract_z
_atom_site_U_iso_or_equiv
_atom_site_adp_type
_atom_site_occupancy
_atom_site_symmetry_multiplicity
_atom_site_calc_flag
_atom_site_refinement_flags
_atom_site_disorder_assembly
_atom_site_disorder_group
P1 P 0.4378(3) 0.02654(14) 0.34807(11) 0.0268(6) Uani 1 1 d . . .
P2 P 0.3524(3) 0.02292(15) 0.15511(11) 0.0270(6) Uani 1 1 d . . .
O1 O 0.1187(7) -0.0659(4) 0.2535(3) 0.0427(18) Uani 1 1 d . . .
N1 N 0.1722(8) 0.1943(5) 0.2462(5) 0.040(2) Uani 1 1 d . A .
N2 N 0.3895(7) 0.2204(4) 0.2483(4) 0.0306(18) Uani 1 1 d . . .
C1 C 0.2163(10) -0.0263(5) 0.2520(4) 0.027(2) Uani 1 1 d . . .
C2 C 0.2978(9) 0.1574(5) 0.2485(4) 0.023(2) Uani 1 1 d . A .
C3 C 0.1866(11) 0.2790(6) 0.2452(5) 0.038(3) Uani 1 1 d . . .
H3 H 0.1154 0.3175 0.2437 0.045 Uiso 1 1 calc R A .
C4 C 0.3211(10) 0.2946(6) 0.2467(5) 0.035(2) Uani 1 1 d . A .
H4 H 0.3618 0.3461 0.2466 0.042 Uiso 1 1 calc R . .
C5 C 0.0392(11) 0.1508(7) 0.2432(8) 0.064(4) Uani 1 1 d . . .
H5 H 0.0578 0.0922 0.2400 0.077 Uiso 1 1 calc R A .
C6 C -0.0087(14) 0.1640(13) 0.2976(7) 0.107(7) Uani 1 1 d . A .
H6A H 0.0651 0.1486 0.3278 0.160 Uiso 1 1 calc R . .
H6B H -0.0900 0.1310 0.2984 0.160 Uiso 1 1 calc R . .
H6C H -0.0315 0.2207 0.3011 0.160 Uiso 1 1 calc R . .
C7 C -0.0675(14) 0.1748(11) 0.1939(6) 0.082(5) Uani 1 1 d . A .
H7A H -0.1002 0.2292 0.1990 0.123 Uiso 1 1 calc R . .
H7B H -0.1448 0.1372 0.1893 0.123 Uiso 1 1 calc R . .
H7C H -0.0263 0.1735 0.1613 0.123 Uiso 1 1 calc R . .
C8 C 0.525(2) 0.2015(13) 0.2338(10) 0.028(4) Uani 0.55 1 d PDU A 1
H8 H 0.5085 0.2008 0.1931 0.033 Uiso 0.55 1 calc PR A 1
C9 C 0.5620(11) 0.1152(6) 0.2519(6) 0.033(2) Uani 1 1 d D . .
C10 C 0.6291(11) 0.2682(7) 0.2517(7) 0.052(3) Uani 1 1 d D . .
C11 C 0.3726(10) 0.1016(6) 0.3932(4) 0.028(2) Uani 1 1 d . . .
C12 C 0.3252(13) 0.0827(7) 0.4413(5) 0.046(3) Uani 1 1 d . . .
H12 H 0.3250 0.0284 0.4527 0.055 Uiso 1 1 calc R . .
C13 C 0.2783(15) 0.1430(9) 0.4727(6) 0.067(4) Uani 1 1 d . . .
H13 H 0.2454 0.1285 0.5045 0.080 Uiso 1 1 calc R . .
C14 C 0.2793(13) 0.2233(8) 0.4577(6) 0.058(4) Uani 1 1 d . . .
H14 H 0.2479 0.2634 0.4792 0.070 Uiso 1 1 calc R . .
C15 C 0.3271(13) 0.2446(7) 0.4106(5) 0.047(3) Uani 1 1 d . . .
H15 H 0.3276 0.2993 0.4000 0.056 Uiso 1 1 calc R . .
C16 C 0.3746(12) 0.1848(6) 0.3788(5) 0.041(3) Uani 1 1 d . . .
H16 H 0.4084 0.2000 0.3473 0.049 Uiso 1 1 calc R . .
C17 C 0.3816(10) -0.0695(6) 0.3770(4) 0.028(2) Uani 1 1 d . . .
C18 C 0.2416(10) -0.0814(6) 0.3764(4) 0.033(3) Uani 1 1 d . . .
H18 H 0.1777 -0.0411 0.3615 0.040 Uiso 1 1 calc R . .
C19 C 0.1930(12) -0.1532(7) 0.3978(5) 0.045(3) Uani 1 1 d . . .
H19 H 0.0984 -0.1592 0.3987 0.054 Uiso 1 1 calc R . .
C20 C 0.2863(12) -0.2148(7) 0.4175(6) 0.053(3) Uani 1 1 d . . .
H20 H 0.2558 -0.2633 0.4312 0.064 Uiso 1 1 calc R . .
C21 C 0.4266(14) -0.2027(8) 0.4165(6) 0.067(4) Uani 1 1 d . . .
H21 H 0.4903 -0.2437 0.4301 0.081 Uiso 1 1 calc R . .
C22 C 0.4753(12) -0.1320(6) 0.3960(6) 0.055(4) Uani 1 1 d . . .
H22 H 0.5699 -0.1263 0.3950 0.066 Uiso 1 1 calc R . .
C23 C 0.6249(11) 0.0256(5) 0.3784(4) 0.029(2) Uani 1 1 d . . .
C24 C 0.6808(11) 0.0594(6) 0.4296(4) 0.035(3) Uani 1 1 d . . .
H24 H 0.6213 0.0845 0.4500 0.042 Uiso 1 1 calc R . .
C25 C 0.8234(12) 0.0569(7) 0.4512(5) 0.040(3) Uani 1 1 d . . .
H25 H 0.8587 0.0814 0.4852 0.048 Uiso 1 1 calc R . .
C26 C 0.9126(12) 0.0183(7) 0.4225(5) 0.044(3) Uani 1 1 d . . .
H26 H 1.0080 0.0150 0.4372 0.052 Uiso 1 1 calc R . .
C27 C 0.8583(11) -0.0155(6) 0.3715(5) 0.041(3) Uani 1 1 d . . .
H27 H 0.9179 -0.0416 0.3516 0.049 Uiso 1 1 calc R . .
C28 C 0.7193(10) -0.0114(6) 0.3498(5) 0.035(3) Uani 1 1 d . . .
H28 H 0.6859 -0.0338 0.3149 0.042 Uiso 1 1 calc R . .
C29 C 0.2402(10) 0.0953(6) 0.1090(4) 0.029(2) Uani 1 1 d . . .
C30 C 0.2552(14) 0.1793(6) 0.1201(5) 0.047(3) Uani 1 1 d . . .
H30 H 0.3256 0.1976 0.1487 0.057 Uiso 1 1 calc R . .
C31 C 0.1655(16) 0.2356(7) 0.0887(5) 0.056(4) Uani 1 1 d . . .
H31 H 0.1769 0.2911 0.0969 0.068 Uiso 1 1 calc R . .
C32 C 0.0631(13) 0.2116(7) 0.0469(5) 0.049(3) Uani 1 1 d . . .
H32 H 0.0028 0.2502 0.0272 0.059 Uiso 1 1 calc R . .
C33 C 0.0475(13) 0.1299(8) 0.0333(5) 0.055(3) Uani 1 1 d . . .
H33 H -0.0216 0.1126 0.0039 0.067 Uiso 1 1 calc R . .
C34 C 0.1378(13) 0.0733(7) 0.0648(5) 0.049(3) Uani 1 1 d . . .
H34 H 0.1280 0.0182 0.0553 0.058 Uiso 1 1 calc R . .
C35 C 0.5129(11) 0.0230(6) 0.1264(4) 0.033(3) Uani 1 1 d . . .
C36 C 0.5210(12) 0.0539(7) 0.0749(4) 0.040(3) Uani 1 1 d . . .
H36 H 0.4431 0.0797 0.0538 0.048 Uiso 1 1 calc R . .
C37 C 0.6436(13) 0.0476(8) 0.0535(5) 0.048(3) Uani 1 1 d . . .
H37 H 0.6470 0.0691 0.0187 0.058 Uiso 1 1 calc R . .
C38 C 0.7592(14) 0.0094(8) 0.0840(6) 0.053(3) Uani 1 1 d . . .
H38 H 0.8408 0.0048 0.0698 0.064 Uiso 1 1 calc R . .
C39 C 0.7543(11) -0.0223(6) 0.1364(5) 0.041(3) Uani 1 1 d . . .
H39 H 0.8325 -0.0479 0.1572 0.049 Uiso 1 1 calc R . .
C40 C 0.6319(11) -0.0154(6) 0.1574(5) 0.036(3) Uani 1 1 d . . .
H40 H 0.6288 -0.0364 0.1923 0.043 Uiso 1 1 calc R . .
C41 C 0.2740(10) -0.0750(6) 0.1280(4) 0.026(2) Uani 1 1 d . . .
C42 C 0.1377(11) -0.0925(6) 0.1317(5) 0.037(3) Uani 1 1 d . . .
H42 H 0.0858 -0.0533 0.1464 0.045 Uiso 1 1 calc R . .
C43 C 0.0758(11) -0.1664(6) 0.1143(5) 0.041(3) Uani 1 1 d . . .
H43 H -0.0162 -0.1766 0.1179 0.049 Uiso 1 1 calc R . .
C44 C 0.1494(12) -0.2251(6) 0.0917(5) 0.043(3) Uani 1 1 d . . .
H44 H 0.1081 -0.2752 0.0803 0.052 Uiso 1 1 calc R . .
C45 C 0.2830(13) -0.2090(7) 0.0862(5) 0.046(3) Uani 1 1 d . . .
H45 H 0.3326 -0.2483 0.0704 0.056 Uiso 1 1 calc R . .
C46 C 0.3475(12) -0.1342(6) 0.1038(5) 0.039(3) Uani 1 1 d . . .
H46 H 0.4388 -0.1240 0.0995 0.047 Uiso 1 1 calc R . .
H1 H 0.459(6) -0.046(2) 0.245(3) 0.011(19) Uiso 1 1 d D . .
Ru1 Ru 0.37638(7) 0.03766(4) 0.25132(3) 0.0229(2) Uani 1 1 d D A .
C8A C 0.544(3) 0.2033(17) 0.2669(12) 0.027(4) Uani 0.45 1 d PU A 2
H8A H 0.5605 0.2043 0.3076 0.033 Uiso 0.45 1 calc PR A 2
H9A H 0.597(11) 0.119(7) 0.2888(14) 0.05(4) Uiso 1 1 d D A .
H10A H 0.641(9) 0.278(5) 0.2887(14) 0.4(3) Uiso 1 1 d D . .
H9B H 0.620(17) 0.100(12) 0.229(7) 0.16(8) Uiso 1 1 d D A .
H10B H 0.714(3) 0.257(3) 0.244(4) 0.05(3) Uiso 1 1 d D . .
H10C H 0.600(6) 0.3164(18) 0.235(4) 0.09(5) Uiso 1 1 d D . .

loop_
_atom_site_aniso_label
_atom_site_aniso_U_11
_atom_site_aniso_U_22
_atom_site_aniso_U_33
_atom_site_aniso_U_23
_atom_site_aniso_U_13
_atom_site_aniso_U_12
P1 0.0296(14) 0.0143(13) 0.0355(15) 0.0009(11) 0.0043(12) 0.0002(11)
P2 0.0273(14) 0.0185(14) 0.0346(15) -0.0007(11) 0.0050(12) -0.0001(11)
O1 0.040(4) 0.037(4) 0.053(5) 0.003(4) 0.012(4) -0.018(4)
N1 0.027(5) 0.018(4) 0.078(7) 0.000(5) 0.016(5) 0.006(4)
N2 0.032(5) 0.015(4) 0.045(5) -0.004(4) 0.008(5) -0.004(3)
C1 0.031(5) 0.017(5) 0.027(5) -0.003(5) -0.006(4) -0.002(4)
C2 0.031(5) 0.021(5) 0.020(5) 0.003(5) 0.012(5) -0.001(4)
C3 0.042(7) 0.016(5) 0.056(8) 0.002(6) 0.009(6) 0.008(4)
C4 0.038(6) 0.016(5) 0.049(7) 0.002(5) 0.006(6) 0.006(4)
C5 0.029(7) 0.024(6) 0.145(14) 0.009(8) 0.031(9) 0.003(5)
C6 0.037(8) 0.18(2) 0.101(14) 0.087(14) -0.002(9) -0.018(10)
C7 0.037(8) 0.121(14) 0.091(12) -0.044(11) 0.019(8) -0.016(9)
C8 0.015(8) 0.038(7) 0.024(11) 0.000(12) -0.010(12) 0.005(6)
C9 0.033(6) 0.020(5) 0.049(7) -0.001(6) 0.016(6) -0.005(4)
C10 0.031(7) 0.028(6) 0.100(10) 0.005(7) 0.019(8) 0.003(5)
C11 0.033(6) 0.022(5) 0.027(6) 0.002(4) 0.003(5) -0.006(4)
C12 0.071(9) 0.027(6) 0.043(7) 0.000(6) 0.019(6) -0.004(6)
C13 0.092(11) 0.057(9) 0.064(9) -0.018(7) 0.044(8) -0.026(8)
C14 0.051(8) 0.052(9) 0.076(10) -0.027(7) 0.026(7) -0.004(6)
C15 0.055(8) 0.030(7) 0.052(8) -0.002(6) 0.000(7) 0.011(6)
C16 0.057(8) 0.028(6) 0.036(7) 0.000(5) 0.006(6) 0.001(5)
C17 0.027(6) 0.021(5) 0.035(6) -0.001(4) 0.002(5) -0.004(4)
C18 0.028(6) 0.027(6) 0.042(7) 0.005(5) -0.002(5) 0.005(5)
C19 0.042(7) 0.038(7) 0.052(7) 0.016(6) 0.002(6) -0.010(6)
C20 0.038(7) 0.036(7) 0.081(10) 0.016(7) 0.002(7) -0.007(6)
C21 0.054(9) 0.030(7) 0.112(13) 0.024(7) 0.001(8) 0.011(6)
C22 0.037(7) 0.013(5) 0.111(11) 0.019(6) 0.009(7) -0.001(5)
C23 0.044(6) 0.009(5) 0.036(6) 0.007(4) 0.008(5) -0.001(4)
C24 0.034(6) 0.028(6) 0.040(7) 0.004(5) 0.003(5) -0.002(5)
C25 0.043(7) 0.034(7) 0.037(7) 0.008(5) -0.005(6) -0.016(5)
C26 0.031(6) 0.045(7) 0.051(8) 0.020(6) -0.001(6) -0.003(5)
C27 0.030(6) 0.032(7) 0.059(8) 0.013(6) 0.008(6) 0.002(5)
C28 0.029(6) 0.023(6) 0.051(7) -0.001(5) 0.001(5) 0.005(4)
C29 0.030(6) 0.019(5) 0.037(6) 0.000(5) 0.009(5) 0.010(4)
C30 0.095(10) 0.016(6) 0.031(7) -0.001(5) 0.011(7) 0.010(6)
C31 0.108(12) 0.022(6) 0.040(8) 0.003(5) 0.016(8) 0.012(7)
C32 0.054(8) 0.036(7) 0.061(9) 0.016(6) 0.020(7) 0.022(6)
C33 0.047(7) 0.055(8) 0.057(8) 0.027(7) -0.009(6) -0.010(6)
C34 0.061(8) 0.028(6) 0.051(8) 0.013(6) -0.004(7) -0.003(6)
C35 0.039(6) 0.021(6) 0.038(6) -0.013(5) 0.009(5) -0.001(5)
C36 0.041(7) 0.040(7) 0.037(7) -0.004(5) 0.005(5) -0.006(5)
C37 0.051(8) 0.052(8) 0.044(7) -0.004(6) 0.016(6) -0.009(7)
C38 0.054(8) 0.050(8) 0.061(9) -0.016(7) 0.024(7) -0.010(6)
C39 0.028(6) 0.025(6) 0.070(9) -0.010(6) 0.010(6) 0.004(5)
C40 0.045(7) 0.021(6) 0.041(7) -0.001(5) 0.004(5) -0.001(5)
C41 0.025(6) 0.019(5) 0.030(6) 0.004(4) -0.003(4) -0.006(4)
C42 0.037(6) 0.025(6) 0.044(7) -0.003(5) -0.004(5) 0.002(5)
C43 0.029(6) 0.031(6) 0.059(8) -0.006(5) -0.001(5) -0.011(5)
C44 0.050(8) 0.019(6) 0.054(8) 0.003(5) -0.005(6) -0.004(5)
C45 0.062(8) 0.020(6) 0.055(8) -0.008(5) 0.006(6) 0.001(6)
C46 0.041(7) 0.022(5) 0.055(7) -0.013(5) 0.009(6) 0.003(5)
Ru1 0.0253(4) 0.0109(4) 0.0324(4) -0.0005(4) 0.0055(4) 0.0009(3)
C8A 0.015(8) 0.038(7) 0.024(11) -0.001(13) -0.009(13) 0.006(6)

loop_
_atom_type_symbol
_atom_type_description
_atom_type_scat_dispersion_real
_atom_type_scat_dispersion_imag
_atom_type_scat_source
C C 0.0033 0.0016 'International Tables Vol C Tables 4.2.6.8 and 6.1.1.4'
H H 0.0000 0.0000 'International Tables Vol C Tables 4.2.6.8 and 6.1.1.4'
N N 0.0061 0.0033 'International Tables Vol C Tables 4.2.6.8 and 6.1.1.4'
O O 0.0106 0.0060 'International Tables Vol C Tables 4.2.6.8 and 6.1.1.4'
P P 0.1023 0.0942 'International Tables Vol C Tables 4.2.6.8 and 6.1.1.4'
Ru Ru -1.2594 0.8363 'International Tables Vol C Tables 4.2.6.8 and 6.1.1.4'

loop_
_geom_angle_atom_site_label_1
_geom_angle_atom_site_label_2
_geom_angle_atom_site_label_3
_geom_angle
C23 P1 C11 101.1(4)
C23 P1 C17 100.5(4)
C11 P1 C17 99.9(4)
C23 P1 Ru1 116.8(3)
C11 P1 Ru1 120.5(3)
C17 P1 Ru1 114.8(3)
C35 P2 C41 100.7(4)
C35 P2 C29 102.2(5)
C41 P2 C29 100.4(4)
C35 P2 Ru1 117.5(3)
C41 P2 Ru1 114.0(3)
C29 P2 Ru1 119.0(3)
C2 N1 C3 110.5(8)
C2 N1 C5 124.6(8)
C3 N1 C5 124.9(8)
C2 N2 C4 110.6(7)
C2 N2 C8 117.5(10)
C4 N2 C8 129.1(11)
C2 N2 C8A 118.2(12)
C4 N2 C8A 128.2(12)
C8 N2 C8A 31.1(9)
O1 C1 Ru1 178.6(9)
N1 C2 N2 104.4(7)
N1 C2 Ru1 137.5(6)
N2 C2 Ru1 118.1(6)
C4 C3 N1 107.0(9)
C3 C4 N2 107.5(9)
N1 C5 C7 112.6(12)
N1 C5 C6 107.8(13)
C7 C5 C6 113.3(10)
N2 C8 C10 111.4(16)
N2 C8 C9 107.6(15)
C10 C8 C9 119.1(15)
H9B C9 H9A 118(10)
H9B C9 C8 103(10)
H9A C9 C8 105(8)
H9B C9 C8A 122(10)
H9A C9 C8A 74(8)
C8 C9 C8A 30.9(9)
H9B C9 Ru1 117(10)
H9A C9 Ru1 101(8)
C8 C9 Ru1 112.8(10)
C8A C9 Ru1 114.7(12)
C8A C10 C8 31.5(9)
C12 C11 C16 117.0(10)
C12 C11 P1 125.1(8)
C16 C11 P1 117.9(8)
C13 C12 C11 121.2(11)
C14 C13 C12 121.0(12)
C13 C14 C15 119.6(12)
C14 C15 C16 120.0(11)
C15 C16 C11 121.2(11)
C18 C17 C22 119.0(9)
C18 C17 P1 118.9(8)
C22 C17 P1 122.0(8)
C17 C18 C19 121.3(10)
C20 C19 C18 119.6(11)
C19 C20 C21 118.3(11)
C22 C21 C20 122.4(11)
C21 C22 C17 119.2(11)
C24 C23 C28 116.6(9)
C24 C23 P1 123.5(8)
C28 C23 P1 119.9(8)
C23 C24 C25 121.6(10)
C26 C25 C24 120.2(11)
C25 C26 C27 118.8(10)
C28 C27 C26 121.1(11)
C27 C28 C23 121.7(11)
C34 C29 C30 116.2(10)
C34 C29 P2 124.9(8)
C30 C29 P2 118.9(8)
C31 C30 C29 120.6(11)
C32 C31 C30 121.5(11)
C31 C32 C33 120.0(11)
C32 C33 C34 118.5(12)
C29 C34 C33 123.1(11)
C36 C35 C40 118.2(10)
C36 C35 P2 123.9(8)
C40 C35 P2 117.8(8)
C35 C36 C37 121.5(11)
C38 C37 C36 119.8(12)
C37 C38 C39 120.0(11)
C40 C39 C38 119.7(11)
C39 C40 C35 120.8(11)
C42 C41 C46 117.5(9)
C42 C41 P2 119.6(8)
C46 C41 P2 122.9(7)
C41 C42 C43 122.0(10)
C44 C43 C42 120.3(10)
C45 C44 C43 119.2(10)
C44 C45 C46 121.2(11)
C41 C46 C45 119.8(10)
H1 Ru1 C1 88(2)
H1 Ru1 C2 167(3)
C1 Ru1 C2 102.8(3)
H1 Ru1 C9 94(2)
C1 Ru1 C9 178.4(4)
C2 Ru1 C9 75.9(3)
H1 Ru1 P2 76(3)
C1 Ru1 P2 91.8(3)
C2 Ru1 P2 95.6(3)
C9 Ru1 P2 89.3(4)
H1 Ru1 P1 90(3)
C1 Ru1 P1 89.8(3)
C2 Ru1 P1 97.2(3)
C9 Ru1 P1 89.4(4)
P2 Ru1 P1 166.35(8)
H1 Ru1 H9B 80(4)
C1 Ru1 H9B 164(3)
C2 Ru1 H9B 88(4)
C9 Ru1 H9B 17(3)
P2 Ru1 H9B 76(4)
P1 Ru1 H9B 100(4)
C10 C8A C9 123(2)
C10 C8A N2 112.0(19)
C9 C8A N2 105.1(17)

loop_
_geom_bond_atom_site_label_1
_geom_bond_atom_site_label_2
_geom_bond_distance
P1 C23 1.828(10)
P1 C11 1.844(10)
P1 C17 1.847(10)
P1 Ru1 2.340(3)
P2 C35 1.833(10)
P2 C41 1.840(9)
P2 C29 1.841(10)
P2 Ru1 2.339(3)
O1 C1 1.155(10)
N1 C2 1.354(11)
N1 C3 1.391(12)
N1 C5 1.465(13)
N2 C2 1.363(11)
N2 C4 1.379(12)
N2 C8 1.46(2)
N2 C8A 1.51(3)
C1 Ru1 1.878(9)
C2 Ru1 2.095(8)
C3 C4 1.326(15)
C5 C7 1.49(2)
C5 C6 1.51(2)
C8 C10 1.50(2)
C8 C9 1.50(2)
C9 H9B 0.90(2)
C9 H9A 0.91(2)
C9 C8A 1.50(3)
C9 Ru1 2.203(10)
C10 C8A 1.44(3)
C11 C12 1.383(15)
C11 C16 1.405(14)
C12 C13 1.381(16)
C13 C14 1.363(19)
C14 C15 1.371(17)
C15 C16 1.385(15)
C17 C18 1.372(14)
C17 C22 1.388(14)
C18 C19 1.405(14)
C19 C20 1.377(16)
C20 C21 1.384(17)
C21 C22 1.379(16)
C23 C24 1.384(14)
C23 C28 1.397(14)
C24 C25 1.386(15)
C25 C26 1.372(16)
C26 C27 1.376(16)
C27 C28 1.355(15)
C29 C34 1.370(15)
C29 C30 1.401(14)
C30 C31 1.392(16)
C31 C32 1.342(17)
C32 C33 1.377(17)
C33 C34 1.400(16)
C35 C36 1.378(14)
C35 C40 1.403(14)
C36 C37 1.396(16)
C37 C38 1.374(18)
C38 C39 1.394(17)
C39 C40 1.390(15)
C41 C42 1.377(14)
C41 C46 1.400(14)
C42 C43 1.378(14)
C43 C44 1.377(15)
C44 C45 1.358(16)
C45 C46 1.403(15)
Ru1 H1 1.61(2)
Ru1 H9B 2.73(15)
